data_7227460
loop_
_publ_author_name
'Chi, Yang'
'Guo, Sheng-Ping'
'Xue, Huai-Guo'

_publ_section_title
;
 Band gap tuning from an indirect EuGa2S4 to a direct EuZnGeS4
 semiconductor: syntheses, crystal and electronic structures, and optical
 properties
;
_journal_issue 9
_journal_name_full 'RSC Adv.'
_journal_page_first 5039
_journal_paper_doi 10.1039/C6RA25283D
_journal_volume 7
_journal_year 2017
_chemical_formula_moiety 'Eu Ga2 S4'
_chemical_formula_sum 'Eu Ga2 S4'
_chemical_formula_weight 419.64
_chemical_name_systematic
;
 ? 
;
_space_group_crystal_system orthorhombic
_space_group_IT_number 70
_space_group_name_Hall '-F 2uv 2vw'
_space_group_name_H-M_alt 'F d d d'
_symmetry_space_group_name_Hall '-F 2uv 2vw'
_symmetry_space_group_name_H-M 'F d d d :2'
_audit_creation_date 2016-09-12
_audit_creation_method
;
Olex2 1.2-beta
(compiled 2015.08.17 svn.r3210 for OlexSys, GUI svn.r5083)
;
_cell_angle_alpha 90
_cell_angle_beta 90
_cell_angle_gamma 90
_cell_formula_units_Z 32
_cell_length_a 12.209(11)
_cell_length_b 20.445(18)
_cell_length_c 20.680(19)
_cell_measurement_reflns_used 1571
_cell_measurement_temperature 296(2)
_cell_measurement_theta_max 27.44
_cell_measurement_theta_min 3.89
_cell_volume 5162(8)
_computing_cell_refinement 'Bruker SAINT'
_computing_data_collection 'Bruker APEX2'
_computing_data_reduction 'Bruker SAINT'
_computing_molecular_graphics 'Olex2 (Dolomanov et al., 2009)'
_computing_publication_material 'Olex2 (Dolomanov et al., 2009)'
_computing_structure_refinement 'ShelXL (Sheldrick, 2015)'
_computing_structure_solution 'SHELXS-97 (Sheldrick, 1990)'
_diffrn_ambient_temperature 296.15
_diffrn_measured_fraction_theta_full 0.970
_diffrn_measured_fraction_theta_max 0.967
_diffrn_measurement_device_type 'Bruker APEX-II CCD'
_diffrn_measurement_method '\f and \w scans'
_diffrn_radiation_monochromator graphite
_diffrn_radiation_type MoK\a
_diffrn_radiation_wavelength 0.71073
_diffrn_reflns_av_R_equivalents 0.0303
_diffrn_reflns_av_unetI/netI 0.0368
_diffrn_reflns_Laue_measured_fraction_full 0.970
_diffrn_reflns_Laue_measured_fraction_max 0.967
_diffrn_reflns_limit_h_max 9
_diffrn_reflns_limit_h_min -14
_diffrn_reflns_limit_k_max 24
_diffrn_reflns_limit_k_min -10
_diffrn_reflns_limit_l_max 24
_diffrn_reflns_limit_l_min -11
_diffrn_reflns_number 2843
_diffrn_reflns_point_group_measured_fraction_full 0.970
_diffrn_reflns_point_group_measured_fraction_max 0.967
_diffrn_reflns_theta_full 25.242
_diffrn_reflns_theta_max 25.491
_diffrn_reflns_theta_min 2.178
_diffrn_standards_number 0
_exptl_absorpt_coefficient_mu 19.048
_exptl_absorpt_correction_T_max 0.2517
_exptl_absorpt_correction_T_min 0.1757
_exptl_absorpt_correction_type multi-scan
_exptl_crystal_colour orange
_exptl_crystal_density_diffrn 4.320
_exptl_crystal_density_method 'not measured'
_exptl_crystal_description block
_exptl_crystal_F_000 6048
_exptl_crystal_size_max 0.14
_exptl_crystal_size_mid 0.12
_exptl_crystal_size_min 0.1
_refine_diff_density_max 3.368
_refine_diff_density_min -2.110
_refine_diff_density_rms 0.440
_refine_ls_extinction_coef 0.000373(16)
_refine_ls_extinction_expression Fc^*^=kFc[1+0.001xFc^2^\l^3^/sin(2\q)]^-1/4^
_refine_ls_extinction_method 'SHELXL-2014/7 (Sheldrick 2014'
_refine_ls_goodness_of_fit_ref 1.145
_refine_ls_hydrogen_treatment undef
_refine_ls_matrix_type full
_refine_ls_number_parameters 67
_refine_ls_number_reflns 1171
_refine_ls_number_restraints 0
_refine_ls_restrained_S_all 1.145
_refine_ls_R_factor_all 0.0421
_refine_ls_R_factor_gt 0.0342
_refine_ls_shift/su_max 0.000
_refine_ls_shift/su_mean 0.000
_refine_ls_structure_factor_coef Fsqd
_refine_ls_weighting_details 'w=1/[\s^2^(Fo^2^)+(0.0459P)^2^+12.2390P] where P=(Fo^2^+2Fc^2^)/3'
_refine_ls_weighting_scheme calc
_refine_ls_wR_factor_gt 0.0841
_refine_ls_wR_factor_ref 0.0894
_reflns_Friedel_coverage 0.000
_reflns_number_gt 876
_reflns_number_total 1171
_reflns_threshold_expression 'I > 2\s(I)'
_cod_data_source_file c6ra25283d1.cif
_cod_data_source_block a
_cod_depositor_comments
;
The following automatic conversions were performed:

'_exptl_absorpt_correction_type' value 'MULTI-SCAN' changed to
'multi-scan' according to
/usr/data/users/saulius/crontab/automatic-downloads/rss-feeds/RSC/lib/dictionaries/cif_core.dic
dictionary named 'cif_core.dic' version 2.4.2 from 2011-04-26.

Automatic conversion script
Id: cif_fix_values 4268 2015-11-12 08:31:59Z antanas 
;
_cod_database_code 7227460
_shelx_space_group_comment
;
The symmetry employed for this shelxl refinement is uniquely defined
by the following loop, which should always be used as a source of
symmetry information in preference to the above space-group names.
They are only intended as comments.
;
_shelx_estimated_absorpt_t_max 0.252
_shelx_estimated_absorpt_t_min 0.176
_olex2_refinement_description
;
;
_shelx_shelxl_version_number 2014/7
_olex2_submission_special_instructions 'No special instructions were received'

loop_
_space_group_symop_operation_xyz
'x, y, z'
'-x+3/4, -y+3/4, z'
'-x+3/4, y, -z+3/4'
'x, -y+3/4, -z+3/4'
'x, y+1/2, z+1/2'
'-x+3/4, -y+5/4, z+1/2'
'-x+3/4, y+1/2, -z+5/4'
'x, -y+5/4, -z+5/4'
'x+1/2, y, z+1/2'
'-x+5/4, -y+3/4, z+1/2'
'-x+5/4, y, -z+5/4'
'x+1/2, -y+3/4, -z+5/4'
'x+1/2, y+1/2, z'
'-x+5/4, -y+5/4, z'
'-x+5/4, y+1/2, -z+3/4'
'x+1/2, -y+5/4, -z+3/4'
'-x, -y, -z'
'x-3/4, y-3/4, -z'
'x-3/4, -y, z-3/4'
'-x, y-3/4, z-3/4'
'-x, -y+1/2, -z+1/2'
'x-3/4, y-1/4, -z+1/2'
'x-3/4, -y+1/2, z-1/4'
'-x, y-1/4, z-1/4'
'-x+1/2, -y, -z+1/2'
'x-1/4, y-3/4, -z+1/2'
'x-1/4, -y, z-1/4'
'-x+1/2, y-3/4, z-1/4'
'-x+1/2, -y+1/2, -z'
'x-1/4, y-1/4, -z'
'x-1/4, -y+1/2, z-3/4'
'-x+1/2, y-1/4, z-3/4'

loop_
_atom_site_label
_atom_site_type_symbol
_atom_site_fract_x
_atom_site_fract_y
_atom_site_fract_z
_atom_site_U_iso_or_equiv
_atom_site_adp_type
_atom_site_occupancy
_atom_site_site_symmetry_order
_atom_site_calc_flag
_atom_site_refinement_flags_posn
_atom_site_refinement_flags_adp
_atom_site_refinement_flags_occupancy
Eu1 Eu 0.1250 0.1250 0.37685(2) 0.0094(2) Uani 1 2 d S T P
Eu2 Eu 0.1250 0.1250 0.6250 0.0096(3) Uani 1 4 d S T P
Eu3 Eu 0.1250 0.1250 0.1250 0.0095(3) Uani 1 4 d S T P
Ga1 Ga 0.12625(5) -0.01220(4) 0.25055(3) 0.0077(2) Uani 1 1 d . . .
Ga2 Ga -0.16418(5) 0.05390(3) 0.25017(4) 0.0078(2) Uani 1 1 d . . .
S1 S 0.01499(12) 0.07885(7) 0.25134(10) 0.0076(3) Uani 1 1 d . . .
S2 S 0.25467(12) 0.09442(8) 0.50077(11) 0.0091(3) Uani 1 1 d . . .
S3 S 0.00105(19) 0.00011(10) 0.41680(7) 0.0081(4) Uani 1 1 d . . .
S4 S 0.25114(19) 0.00039(10) 0.33279(7) 0.0085(4) Uani 1 1 d . . .

loop_
_atom_site_aniso_label
_atom_site_aniso_U_11
_atom_site_aniso_U_22
_atom_site_aniso_U_33
_atom_site_aniso_U_23
_atom_site_aniso_U_13
_atom_site_aniso_U_12
Eu1 0.0139(5) 0.0112(4) 0.0032(4) 0.000 0.000 -0.00073(15)
Eu2 0.0129(5) 0.0122(5) 0.0036(5) 0.000 0.000 0.000
Eu3 0.0143(5) 0.0113(5) 0.0030(5) 0.000 0.000 0.000
Ga1 0.0070(4) 0.0105(4) 0.0055(4) 0.0002(3) -0.0001(3) -0.0009(3)
Ga2 0.0079(4) 0.0103(4) 0.0051(4) -0.0003(3) 0.0002(3) -0.0005(3)
S1 0.0073(7) 0.0095(7) 0.0060(8) 0.0008(7) -0.0011(6) 0.0004(6)
S2 0.0100(8) 0.0093(6) 0.0079(8) 0.0010(6) 0.0007(7) 0.0023(6)
S3 0.0113(7) 0.0100(7) 0.0030(8) -0.0002(7) 0.0000(8) -0.0004(6)
S4 0.0094(7) 0.0133(8) 0.0028(8) -0.0001(7) 0.0002(8) 0.0016(6)

loop_
_atom_type_symbol
_atom_type_description
_atom_type_scat_dispersion_real
_atom_type_scat_dispersion_imag
_atom_type_scat_source
Eu Eu -0.1578 3.6682 'International Tables Vol C Tables 4.2.6.8 and 6.1.1.4'
Ga Ga 0.2307 1.6083 'International Tables Vol C Tables 4.2.6.8 and 6.1.1.4'
S S 0.1246 0.1234 'International Tables Vol C Tables 4.2.6.8 and 6.1.1.4'

loop_
_geom_angle_atom_site_label_1
_geom_angle_atom_site_label_2
_geom_angle_atom_site_label_3
_geom_angle
_geom_angle_site_symmetry_1
_geom_angle_site_symmetry_3
S1 Eu1 S1 64.62(9) 14_445 .
S1 Eu1 S2 122.78(8) . 14_445
S1 Eu1 S2 150.07(5) . .
S1 Eu1 S2 150.07(5) 14_445 14_445
S1 Eu1 S2 122.78(8) 14_445 .
S1 Eu1 S3 75.95(6) . .
S1 Eu1 S3 134.11(4) . 14_445
S1 Eu1 S3 75.95(6) 14_445 14_445
S1 Eu1 S3 134.12(4) 14_445 .
S1 Eu1 S4 77.75(6) 14_445 .
S1 Eu1 S4 77.74(6) . 14_445
S1 Eu1 S4 73.59(6) 14_445 14_445
S1 Eu1 S4 73.60(6) . .
S2 Eu1 S2 67.19(9) 14_445 .
S2 Eu1 S3 72.08(6) . 14_445
S2 Eu1 S3 82.01(6) 14_445 14_445
S2 Eu1 S3 82.01(6) . .
S2 Eu1 S3 72.08(6) 14_445 .
S2 Eu1 S4 79.80(6) . .
S2 Eu1 S4 131.66(5) . 14_445
S2 Eu1 S4 131.66(5) 14_445 .
S2 Eu1 S4 79.80(6) 14_445 14_445
S3 Eu1 S3 148.89(7) . 14_445
S3 Eu1 S4 120.91(10) 14_445 .
S3 Eu1 S4 69.10(10) . .
S3 Eu1 S4 69.10(10) 14_445 14_445
S3 Eu1 S4 120.91(10) . 14_445
S4 Eu1 S4 145.97(7) . 14_445
S2 Eu2 S2 67.05(9) 14_445 .
S2 Eu2 S2 118.18(9) 8_545 .
S2 Eu2 S2 156.59(7) 8_545 14_445
S2 Eu2 S2 156.59(7) 11_455 .
S2 Eu2 S2 67.05(9) 8_545 11_455
S2 Eu2 S2 118.18(9) 14_445 11_455
S2 Eu2 S3 130.79(5) 8_545 17_556
S2 Eu2 S3 81.70(6) 8_545 20_566
S2 Eu2 S3 130.79(5) 14_445 19_656
S2 Eu2 S3 71.38(6) 14_445 17_556
S2 Eu2 S3 130.79(5) . 20_566
S2 Eu2 S3 79.08(6) 11_455 17_556
S2 Eu2 S3 79.08(6) . 19_656
S2 Eu2 S3 81.70(6) . 17_556
S2 Eu2 S3 71.38(6) 11_455 20_566
S2 Eu2 S3 79.08(6) 8_545 18_666
S2 Eu2 S3 71.38(6) 8_545 19_656
S2 Eu2 S3 81.70(6) 14_445 18_666
S2 Eu2 S3 81.70(6) 11_455 19_656
S2 Eu2 S3 130.79(5) 11_455 18_666
S2 Eu2 S3 71.38(6) . 18_666
S2 Eu2 S3 79.08(6) 14_445 20_566
S3 Eu2 S3 69.22(10) 18_666 20_566
S3 Eu2 S3 147.70(7) 20_566 19_656
S3 Eu2 S3 120.63(10) 18_666 19_656
S3 Eu2 S3 147.70(7) 17_556 18_666
S3 Eu2 S3 69.22(10) 17_556 19_656
S3 Eu2 S3 120.63(10) 17_556 20_566
S1 Eu3 S1 64.28(8) . 14_445
S1 Eu3 S1 64.28(8) 8_544 11_454
S1 Eu3 S1 128.39(8) 14_445 11_454
S1 Eu3 S1 128.39(8) . 8_544
S1 Eu3 S1 144.39(7) 14_445 8_544
S1 Eu3 S1 144.39(7) . 11_454
S1 Eu3 S4 76.90(6) . 27
S1 Eu3 S4 78.59(6) . 26_565
S1 Eu3 S4 78.59(6) 14_445 25
S1 Eu3 S4 134.69(4) 14_445 27
S1 Eu3 S4 134.69(4) 11_454 26_565
S1 Eu3 S4 78.59(6) 8_544 27
S1 Eu3 S4 76.90(6) 11_454 25
S1 Eu3 S4 73.81(6) 11_454 27
S1 Eu3 S4 76.90(6) 8_544 26_565
S1 Eu3 S4 134.69(4) . 28_565
S1 Eu3 S4 73.81(6) . 25
S1 Eu3 S4 76.90(6) 14_445 28_565
S1 Eu3 S4 134.69(4) 8_544 25
S1 Eu3 S4 73.81(6) 8_544 28_565
S1 Eu3 S4 78.59(6) 11_454 28_565
S1 Eu3 S4 73.81(6) 14_445 26_565
S4 Eu3 S4 121.64(10) 27 26_565
S4 Eu3 S4 147.31(7) 26_565 25
S4 Eu3 S4 121.64(10) 28_565 25
S4 Eu3 S4 147.31(7) 27 28_565
S4 Eu3 S4 68.52(10) 27 25
S4 Eu3 S4 68.52(10) 28_565 26_565
S2 Ga1 S1 102.43(9) 27 .
S2 Ga1 S4 121.44(8) 27 .
S2 Ga1 S4 120.79(8) 27 25
S4 Ga1 S1 107.18(8) . .
S4 Ga1 S1 107.74(8) 25 .
S4 Ga1 S4 96.38(9) 25 .
S1 Ga2 S2 102.36(7) . 16_445
S1 Ga2 S3 123.37(9) . 3_455
S1 Ga2 S3 123.82(9) . 27
S3 Ga2 S2 103.54(9) 27 16_445
S3 Ga2 S2 103.87(9) 3_455 16_445
S3 Ga2 S3 97.06(9) 27 3_455
Eu1 S1 Eu3 115.55(7) . .
Ga1 S1 Eu1 89.79(7) . .
Ga1 S1 Eu3 89.11(7) . .
Ga2 S1 Eu1 120.31(8) . .
Ga2 S1 Eu3 118.97(8) . .
Ga2 S1 Ga1 112.99(8) . .
Eu1 S2 Eu2 112.88(8) . .
Ga1 S2 Eu1 119.43(9) 19_656 .
Ga1 S2 Eu2 119.59(9) 19_656 .
Ga1 S2 Ga2 113.07(9) 19_656 16_545
Ga2 S2 Eu1 91.77(7) 16_545 .
Ga2 S2 Eu2 92.57(7) 16_545 .
Eu1 S3 Eu2 148.30(7) . 17_556
Ga2 S3 Eu1 112.26(9) 19_656 .
Ga2 S3 Eu1 91.74(9) 3_455 .
Ga2 S3 Eu2 92.07(9) 19_656 17_556
Ga2 S3 Eu2 111.91(9) 3_455 17_556
Ga2 S3 Ga2 82.94(9) 19_656 3_455
Eu3 S4 Eu1 146.63(7) 25 .
Ga1 S4 Eu1 117.15(9) 25 .
Ga1 S4 Eu1 88.85(8) . .
Ga1 S4 Eu3 88.87(8) 25 25
Ga1 S4 Eu3 116.04(9) . 25
Ga1 S4 Ga1 83.62(9) 25 .

loop_
_geom_bond_atom_site_label_1
_geom_bond_atom_site_label_2
_geom_bond_distance
_geom_bond_site_symmetry_2
Eu1 S1 3.071(3) 14_445
Eu1 S1 3.071(3) .
Eu1 S2 3.076(3) .
Eu1 S2 3.076(3) 14_445
Eu1 S3 3.081(3) .
Eu1 S3 3.081(3) 14_445
Eu1 S4 3.113(3) .
Eu1 S4 3.113(3) 14_445
Eu2 S2 3.082(3) .
Eu2 S2 3.082(3) 11_455
Eu2 S2 3.082(3) 8_545
Eu2 S2 3.082(3) 14_445
Eu2 S3 3.108(3) 17_556
Eu2 S3 3.108(3) 20_566
Eu2 S3 3.108(3) 18_666
Eu2 S3 3.108(3) 19_656
Eu3 S1 3.085(3) .
Eu3 S1 3.086(3) 8_544
Eu3 S1 3.086(3) 14_445
Eu3 S1 3.086(3) 11_454
Eu3 S4 3.102(3) 27
Eu3 S4 3.102(3) 26_565
Eu3 S4 3.102(3) 28_565
Eu3 S4 3.102(3) 25
Ga1 S1 2.305(2) .
Ga1 S2 2.243(2) 27
Ga1 S4 2.299(3) .
Ga1 S4 2.296(3) 25
Ga2 S1 2.246(3) .
Ga2 S2 2.303(2) 16_445
Ga2 S3 2.298(2) 3_455
Ga2 S3 2.294(2) 27
S2 Ga1 2.243(2) 19_656
S2 Ga2 2.303(2) 16_545
S3 Eu2 3.108(3) 17_556
S3 Ga2 2.294(2) 19_656
S3 Ga2 2.298(2) 3_455
S4 Eu3 3.102(3) 25
S4 Ga1 2.296(3) 25
